data_7160695
loop_
_publ_author_name
'Said St&#xe5;lsmeden, Anna'
'Ferrara, Flavia'
'Ekebergh, Andreas'
'Gumbo, Maureen'
'Runemark, August'
'Johansson, Johan R.'
'Norrby, Per-Ola'
'Kann, Nina'

_publ_section_title
;
 Ruthenium-catalyzed synthesis of tricyclic 1,5-fused 1,2,3-triazole
 piperazines.
;
_journal_issue 35
_journal_name_full 'Organic &amp; biomolecular chemistry'
_journal_page_first 8001
_journal_page_last 8011
_journal_paper_doi 10.1039/d5ob01137j
_journal_volume 23
_journal_year 2025
_chemical_absolute_configuration syn
_chemical_formula_moiety 'C20 H22 N4 O'
_chemical_formula_sum 'C20 H22 N4 O'
_chemical_formula_weight 334.41
_space_group_crystal_system monoclinic
_space_group_IT_number 4
_space_group_name_Hall 'P 2yb'
_space_group_name_H-M_alt 'P 1 21 1'
_atom_sites_solution_hydrogens mixed
_atom_sites_solution_primary dual
_audit_creation_date 2025-02-13
_audit_creation_method
;
Olex2 1.5
(compiled 2024.02.16 svn.r378c4104 for OlexSys, GUI svn.r6928)
;
_audit_update_record
;
2025-02-13 deposited with the CCDC.	2025-08-19 downloaded from the CCDC.
;
_cell_angle_alpha 90
_cell_angle_beta 100.456(2)
_cell_angle_gamma 90
_cell_formula_units_Z 2
_cell_length_a 11.4836(2)
_cell_length_b 6.00559(14)
_cell_length_c 12.6737(3)
_cell_measurement_reflns_used 5375
_cell_measurement_temperature 107.02(10)
_cell_measurement_theta_max 75.1450
_cell_measurement_theta_min 3.5300
_cell_volume 859.54(3)
_computing_cell_refinement 'CrysAlisPro 1.171.43.144a (Rigaku OD, 2024)'
_computing_data_collection 'CrysAlisPro system (CCD 43.144a 64-bit (release 23-01-2025))'
_computing_data_reduction 'CrysAlisPro 1.171.43.144a (Rigaku OD, 2024)'
_computing_molecular_graphics 'Olex2 1.5 (Dolomanov et al., 2009)'
_computing_publication_material 'Olex2 1.5 (Dolomanov et al., 2009)'
_computing_structure_refinement 'SHELXL 2016/6 (Sheldrick, 2015)'
_computing_structure_solution 'SHELXT  (Sheldrick, 2015)'
_diffrn_ambient_environment N~2~
_diffrn_ambient_temperature 107.02(10)
_diffrn_detector 'Hybrid Pixel Array Detector'
_diffrn_detector_area_resol_mean 10.0000
_diffrn_detector_type HyPix
_diffrn_measured_fraction_theta_full 0.999
_diffrn_measured_fraction_theta_max 0.960
_diffrn_measurement_details
;
List of Runs (angles in degrees, time in seconds):

  # Type    Start    End  Width  t~exp~   \w     \q     \k     \f   Frames
#--------------------------------------------------------------------------
  1  \w     35.00  92.00   0.50    1.02    --  109.13 -95.00-180.00  114
  2  \w    109.00 178.00   0.50    1.02    --  109.13 104.00-132.00  138
  3  \w     35.00  79.00   0.50    1.02    --  109.13 -77.00 120.00   88
  4  \w     35.00  92.00   0.50    1.02    --  109.13-104.00 126.00  114
  5  \w      6.00  79.00   0.50    0.26    --   43.31-104.00 126.00  146
  6  \w     35.00  79.00   0.50    1.02    --  109.13 -77.00-180.00   88
  7  \w    -42.00  31.00   0.50    0.26    --  -43.31  57.00 -30.00  146
  8  \w    -15.00  34.00   0.50    0.26    --  -43.31  38.00  30.00   98
  9  \w    -15.00  34.00   0.50    0.26    --  -43.31  38.00 -60.00   98
 10  \w    -15.00  34.00   0.50    0.26    --  -43.31  38.00 -90.00   98
 11  \w    -15.00  34.00   0.50    0.26    --  -43.31  38.00-180.00   98
 12  \w   -120.00 -29.00   0.50    0.26    --  -43.31 -38.00-120.00  182
 13  \w   -120.00 -58.00   0.50    0.26    --  -43.31 -38.00 -60.00  124
 14  \w   -120.00 -29.00   0.50    0.26    --  -43.31 -38.00   0.00  182
 15  \w   -120.00 -29.00   0.50    0.26    --  -43.31 -38.00 150.00  182
 16  \w   -174.00-103.00   0.50    1.02    -- -104.50-104.00 126.00  142
 17  \w   -163.00 -90.00   0.50    1.02    -- -104.50 -30.00 150.00  146
 18  \w   -132.00 -89.00   0.50    1.02    -- -104.50 -15.00 -30.00   86
 19  \w   -132.00 -89.00   0.50    1.02    -- -104.50 -15.00  60.00   86
 20  \w   -132.00 -89.00   0.50    1.02    -- -104.50 -15.00  90.00   86
 21  \w   -174.00-103.00   0.50    1.02    -- -104.50 -77.00 -90.00  142
 22  \w   -174.00-103.00   0.50    1.02    -- -104.50 -77.00 -90.00  142
 23  \w   -132.00 -89.00   0.50    1.02    -- -104.50 -15.00-180.00   86
 24  \w    -72.00 -30.00   0.50    1.02    -- -104.50  77.00-150.00   84
 25  \w    -92.00 -30.00   0.50    1.02    -- -104.50 104.00-132.00  124
 26  \w    -79.00   0.00   0.50    0.26    --  -43.31 104.00-132.00  158
 27  \w    -72.00 -30.00   0.50    1.02    -- -104.50  77.00 -30.00   84
 28  \w    -72.00 -30.00   0.50    1.02    -- -104.50  77.00   0.00   84
 29  \w   -101.00 -33.00   0.50    1.02    -- -104.50 125.00 150.00  136
;
_diffrn_measurement_device 'four-circle diffractometer'
_diffrn_measurement_device_type 'XtaLAB Synergy R, HyPix'
_diffrn_measurement_method '\w scans'
_diffrn_orient_matrix_type 'CrysAlisPro convention (1999,Acta A55,543-557)'
_diffrn_orient_matrix_UB_11 0.0334379000
_diffrn_orient_matrix_UB_12 0.2466131000
_diffrn_orient_matrix_UB_13 -0.0103035000
_diffrn_orient_matrix_UB_21 -0.0440799000
_diffrn_orient_matrix_UB_22 -0.0116148000
_diffrn_orient_matrix_UB_23 -0.1222418000
_diffrn_orient_matrix_UB_31 -0.1246296000
_diffrn_orient_matrix_UB_32 0.0694426000
_diffrn_orient_matrix_UB_33 0.0158665000
_diffrn_radiation_monochromator mirror
_diffrn_radiation_probe x-ray
_diffrn_radiation_type 'Cu K\a'
_diffrn_radiation_wavelength 1.54184
_diffrn_reflns_av_R_equivalents 0.0364
_diffrn_reflns_av_unetI/netI 0.0351
_diffrn_reflns_Laue_measured_fraction_full 0.999
_diffrn_reflns_Laue_measured_fraction_max 0.960
_diffrn_reflns_limit_h_max 10
_diffrn_reflns_limit_h_min -14
_diffrn_reflns_limit_k_max 7
_diffrn_reflns_limit_k_min -7
_diffrn_reflns_limit_l_max 15
_diffrn_reflns_limit_l_min -15
_diffrn_reflns_number 8807
_diffrn_reflns_point_group_measured_fraction_full 0.891
_diffrn_reflns_point_group_measured_fraction_max 0.836
_diffrn_reflns_theta_full 67.684
_diffrn_reflns_theta_max 75.263
_diffrn_reflns_theta_min 3.546
_diffrn_source 'Rotating-anode X-ray tube'
_diffrn_source_type 'PhotonJet R (Cu) X-ray Source'
_exptl_absorpt_coefficient_mu 0.653
_exptl_absorpt_correction_T_max 1.000
_exptl_absorpt_correction_T_min 0.924
_exptl_absorpt_correction_type gaussian
_exptl_absorpt_process_details
;
CrysAlisPro 1.171.43.144a (Rigaku Oxford Diffraction, 2024)
Numerical absorption correction based on gaussian integration over
a multifaceted crystal model
Empirical absorption correction using spherical harmonics,
implemented in SCALE3 ABSPACK scaling algorithm.
;
_exptl_crystal_colour 'metallic whiteish white'
_exptl_crystal_colour_lustre metallic
_exptl_crystal_colour_modifier whiteish
_exptl_crystal_colour_primary white
_exptl_crystal_density_diffrn 1.292
_exptl_crystal_description prism
_exptl_crystal_F_000 356
_exptl_crystal_size_max 0.143
_exptl_crystal_size_mid 0.04
_exptl_crystal_size_min 0.035
_refine_diff_density_max 0.216
_refine_diff_density_min -0.207
_refine_diff_density_rms 0.046
_refine_ls_abs_structure_details
;
 Flack x determined using 975 quotients [(I+)-(I-)]/[(I+)+(I-)]
 (Parsons, Flack and Wagner, Acta Cryst. B69 (2013) 249-259).
;
_refine_ls_abs_structure_Flack -0.5(2)
_refine_ls_extinction_coef 0.0029(8)
_refine_ls_extinction_expression Fc^*^=kFc[1+0.001xFc^2^\l^3^/sin(2\q)]^-1/4^
_refine_ls_extinction_method 'SHELXL-2016/6 (Sheldrick 2016)'
_refine_ls_goodness_of_fit_ref 1.109
_refine_ls_hydrogen_treatment mixed
_refine_ls_matrix_type full
_refine_ls_number_parameters 231
_refine_ls_number_reflns 2986
_refine_ls_number_restraints 1
_refine_ls_restrained_S_all 1.109
_refine_ls_R_factor_all 0.0407
_refine_ls_R_factor_gt 0.0347
_refine_ls_shift/su_max 0.000
_refine_ls_shift/su_mean 0.000
_refine_ls_structure_factor_coef Fsqd
_refine_ls_weighting_details 'w=1/[\s^2^(Fo^2^)+(0.0421P)^2^+0.3402P] where P=(Fo^2^+2Fc^2^)/3'
_refine_ls_weighting_scheme calc
_refine_ls_wR_factor_gt 0.0835
_refine_ls_wR_factor_ref 0.1009
_reflns_Friedel_coverage 0.585
_reflns_Friedel_fraction_full 0.758
_reflns_Friedel_fraction_max 0.686
_reflns_number_gt 2763
_reflns_number_total 2986
_reflns_threshold_expression 'I > 2\s(I)'
_cod_data_source_file d5ob01137j2.cif
_cod_data_source_block flavia2_auto
_cod_depositor_comments 'Adding full bibliography for 7160694--7160695.cif.'
_cod_database_code 7160695
_shelx_shelxl_version_number 2016/6
_chemical_oxdiff_formula 'C H N O'
_shelx_space_group_comment
;
The symmetry employed for this shelxl refinement is uniquely defined
by the following loop, which should always be used as a source of
symmetry information in preference to the above space-group names.
They are only intended as comments.
;
_shelx_estimated_absorpt_t_max 0.977
_shelx_estimated_absorpt_t_min 0.912
_olex2_refinement_description
;
1. Fixed Uiso
 At 1.2 times of:
  All C(H) groups, All C(H,H) groups, All N(H) groups
 At 1.5 times of:
  All O(H) groups
2.a Ternary CH refined with riding coordinates:
 C18(H18), C14(H14)
2.b Secondary CH2 refined with riding coordinates:
 C12(H12A,H12B), C15(H15A,H15B), C17(H17A,H17B), C16(H16A,H16B)
2.c Aromatic/amide H refined with riding coordinates:
 C2(H2), C6(H6), C21(H21), C5(H5), C25(H25), C3(H3), C24(H24), C23(H23),
 C22(H22), C4(H4)
2.d Idealised tetrahedral OH refined as rotating group:
 O19(H19)
;
_olex2_submission_special_instructions 'No special instructions were received'
_oxdiff_exptl_absorpt_empirical_details
;
Empirical correction (ABSPACK) includes:
- Absorption correction using spherical harmonics
- Frame scaling
;
_oxdiff_exptl_absorpt_empirical_full_max 1.388
_oxdiff_exptl_absorpt_empirical_full_min 0.790

loop_
_space_group_symop_operation_xyz
'x, y, z'
'-x, y+1/2, -z'

loop_
_atom_site_label
_atom_site_type_symbol
_atom_site_fract_x
_atom_site_fract_y
_atom_site_fract_z
_atom_site_U_iso_or_equiv
_atom_site_adp_type
_atom_site_occupancy
_atom_site_site_symmetry_order
_atom_site_calc_flag
_atom_site_refinement_flags_posn
_atom_site_refinement_flags_adp
_atom_site_refinement_flags_occupancy
_atom_site_disorder_assembly
_atom_site_disorder_group
O19 O 0.22210(18) 0.2952(3) 0.30711(16) 0.0315(5) Uani 1 1 d . . . . .
H19 H 0.220790 0.349479 0.367975 0.047 Uiso 1 1 calc R U . . .
N10 N 0.38246(18) 0.7268(4) 0.37142(19) 0.0238(5) Uani 1 1 d . . . . .
N9 N 0.49626(19) 0.7904(4) 0.40375(19) 0.0270(5) Uani 1 1 d . . . . .
N8 N 0.56078(19) 0.6754(4) 0.34719(19) 0.0264(5) Uani 1 1 d . . . . .
N13 N 0.24221(19) 0.4657(4) 0.51042(19) 0.0254(5) Uani 1 1 d . . . . .
H13 H 0.293(3) 0.368(6) 0.550(3) 0.030 Uiso 1 1 d . U . . .
C11 C 0.3738(2) 0.5685(5) 0.2942(2) 0.0234(6) Uani 1 1 d . . . . .
C2 C 0.4919(2) 0.1725(5) 0.1823(2) 0.0291(6) Uani 1 1 d . . . . .
H2 H 0.426174 0.122731 0.211987 0.035 Uiso 1 1 calc R U . . .
C20 C 0.1620(2) 0.6275(5) 0.1971(2) 0.0231(6) Uani 1 1 d . . . . .
C7 C 0.4889(2) 0.5361(5) 0.2797(2) 0.0244(6) Uani 1 1 d . . . . .
C18 C 0.2592(2) 0.4593(5) 0.2409(2) 0.0250(6) Uani 1 1 d . . . . .
H18 H 0.277844 0.378467 0.176973 0.030 Uiso 1 1 calc R U . . .
C14 C 0.2831(2) 0.7003(5) 0.5299(2) 0.0245(6) Uani 1 1 d . . . . .
H14 H 0.361575 0.701506 0.579347 0.029 Uiso 1 1 calc R U . . .
C12 C 0.2934(2) 0.8225(5) 0.4273(2) 0.0247(6) Uani 1 1 d . . . . .
H12A H 0.215554 0.819944 0.378591 0.030 Uiso 1 1 calc R U . . .
H12B H 0.313911 0.980067 0.444604 0.030 Uiso 1 1 calc R U . . .
C15 C 0.1907(2) 0.8167(5) 0.5848(2) 0.0263(6) Uani 1 1 d . . . . .
H15A H 0.229422 0.917202 0.642569 0.032 Uiso 1 1 calc R U . . .
H15B H 0.134402 0.904162 0.532289 0.032 Uiso 1 1 calc R U . . .
C1 C 0.5381(2) 0.3851(5) 0.2072(2) 0.0263(6) Uani 1 1 d . . . . .
C17 C 0.1258(2) 0.4506(5) 0.5441(3) 0.0314(7) Uani 1 1 d . . . . .
H17A H 0.114234 0.300646 0.572955 0.038 Uiso 1 1 calc R U . . .
H17B H 0.061060 0.480303 0.482775 0.038 Uiso 1 1 calc R U . . .
C6 C 0.6366(2) 0.4538(6) 0.1645(2) 0.0288(6) Uani 1 1 d . . . . .
H6 H 0.668925 0.598202 0.180206 0.035 Uiso 1 1 calc R U . . .
C21 C 0.0461(2) 0.5911(5) 0.2094(2) 0.0293(6) Uani 1 1 d . . . . .
H21 H 0.026484 0.461712 0.245598 0.035 Uiso 1 1 calc R U . . .
C5 C 0.6868(3) 0.3107(6) 0.0993(2) 0.0332(7) Uani 1 1 d . . . . .
H5 H 0.754931 0.356538 0.072233 0.040 Uiso 1 1 calc R U . . .
C25 C 0.1882(2) 0.8138(5) 0.1417(2) 0.0263(6) Uani 1 1 d . . . . .
H25 H 0.267228 0.837996 0.131746 0.032 Uiso 1 1 calc R U . . .
C3 C 0.5409(3) 0.0336(6) 0.1148(2) 0.0339(7) Uani 1 1 d . . . . .
H3 H 0.507412 -0.109182 0.096892 0.041 Uiso 1 1 calc R U . . .
C16 C 0.1278(3) 0.6263(5) 0.6305(3) 0.0332(7) Uani 1 1 d . . . . .
H16A H 0.172735 0.575180 0.700401 0.040 Uiso 1 1 calc R U . . .
H16B H 0.046707 0.668970 0.638916 0.040 Uiso 1 1 calc R U . . .
C24 C 0.1005(3) 0.9665(6) 0.1004(2) 0.0346(7) Uani 1 1 d . . . . .
H24 H 0.119859 1.094334 0.062936 0.042 Uiso 1 1 calc R U . . .
C23 C -0.0150(3) 0.9313(6) 0.1141(3) 0.0389(8) Uani 1 1 d . . . . .
H23 H -0.075401 1.034642 0.086213 0.047 Uiso 1 1 calc R U . . .
C22 C -0.0415(3) 0.7444(6) 0.1689(3) 0.0392(8) Uani 1 1 d . . . . .
H22 H -0.120476 0.720207 0.178908 0.047 Uiso 1 1 calc R U . . .
C4 C 0.6390(3) 0.1026(6) 0.0733(2) 0.0352(7) Uani 1 1 d . . . . .
H4 H 0.672877 0.007148 0.027307 0.042 Uiso 1 1 calc R U . . .

loop_
_atom_site_aniso_label
_atom_site_aniso_U_11
_atom_site_aniso_U_22
_atom_site_aniso_U_33
_atom_site_aniso_U_23
_atom_site_aniso_U_13
_atom_site_aniso_U_12
O19 0.0343(11) 0.0243(10) 0.0329(10) 0.0009(10) -0.0019(8) -0.0081(9)
N10 0.0155(10) 0.0254(12) 0.0297(12) -0.0006(10) 0.0019(8) -0.0016(9)
N9 0.0185(10) 0.0299(13) 0.0315(12) -0.0021(11) 0.0013(9) -0.0023(10)
N8 0.0205(11) 0.0273(13) 0.0305(12) -0.0013(10) 0.0025(9) -0.0015(10)
N13 0.0190(11) 0.0223(11) 0.0337(12) 0.0005(11) 0.0020(9) 0.0041(10)
C11 0.0218(13) 0.0214(13) 0.0260(13) -0.0001(11) 0.0020(10) 0.0001(11)
C2 0.0244(13) 0.0286(15) 0.0331(15) 0.0000(13) 0.0022(11) 0.0022(12)
C20 0.0209(12) 0.0263(14) 0.0212(12) -0.0053(12) 0.0015(10) -0.0029(11)
C7 0.0194(12) 0.0245(15) 0.0288(13) 0.0006(12) 0.0033(10) 0.0011(11)
C18 0.0214(13) 0.0263(14) 0.0261(13) -0.0008(12) 0.0014(10) 0.0003(12)
C14 0.0155(11) 0.0261(14) 0.0306(14) 0.0001(12) 0.0010(10) 0.0018(11)
C12 0.0181(12) 0.0263(14) 0.0285(13) -0.0040(12) 0.0012(10) 0.0001(11)
C15 0.0221(13) 0.0257(14) 0.0302(14) -0.0026(13) 0.0025(11) 0.0019(12)
C1 0.0214(13) 0.0296(14) 0.0264(14) 0.0019(12) 0.0001(10) 0.0035(11)
C17 0.0238(14) 0.0257(14) 0.0455(17) -0.0004(15) 0.0089(12) -0.0061(12)
C6 0.0232(13) 0.0330(16) 0.0294(14) -0.0004(14) 0.0028(11) 0.0013(13)
C21 0.0217(13) 0.0346(17) 0.0313(14) -0.0027(14) 0.0041(11) -0.0025(12)
C5 0.0269(14) 0.0430(18) 0.0300(14) 0.0009(15) 0.0062(11) 0.0051(14)
C25 0.0205(12) 0.0308(15) 0.0266(13) -0.0016(13) 0.0011(10) -0.0008(12)
C3 0.0308(15) 0.0314(16) 0.0364(16) -0.0051(14) -0.0025(12) 0.0048(13)
C16 0.0302(15) 0.0330(17) 0.0389(16) 0.0037(15) 0.0127(12) 0.0034(13)
C24 0.0401(17) 0.0309(16) 0.0297(15) 0.0016(15) -0.0022(12) 0.0000(15)
C23 0.0302(15) 0.042(2) 0.0392(17) -0.0094(15) -0.0070(13) 0.0129(15)
C22 0.0215(14) 0.052(2) 0.0431(18) -0.0107(17) 0.0029(12) 0.0016(14)
C4 0.0329(16) 0.0411(18) 0.0307(15) -0.0035(15) 0.0029(12) 0.0132(14)

loop_
_atom_type_symbol
_atom_type_description
_atom_type_scat_dispersion_real
_atom_type_scat_dispersion_imag
_atom_type_scat_source
C C 0.0181 0.0091 'International Tables Vol C Tables 4.2.6.8 and 6.1.1.4'
H H 0.0000 0.0000 'International Tables Vol C Tables 4.2.6.8 and 6.1.1.4'
N N 0.0311 0.0180 'International Tables Vol C Tables 4.2.6.8 and 6.1.1.4'
O O 0.0492 0.0322 'International Tables Vol C Tables 4.2.6.8 and 6.1.1.4'

loop_
_exptl_crystal_face_index_h
_exptl_crystal_face_index_k
_exptl_crystal_face_index_l
_exptl_crystal_face_perp_dist
-7 -1 2 0.0146
7 0 -2 0.0269
2 -4 -2 0.0610
0 4 1 0.0707
-7 0 3 0.0098
7 0 -3 0.0245
2 0 7 0.0209
-2 0 -7 0.0169

loop_
_geom_angle_atom_site_label_1
_geom_angle_atom_site_label_2
_geom_angle_atom_site_label_3
_geom_angle
_geom_angle_site_symmetry_1
_geom_angle_site_symmetry_3
_geom_angle_publ_flag
C18 O19 H19 109.5 . . ?
N9 N10 C11 110.9(2) . . ?
N9 N10 C12 117.7(2) . . ?
C11 N10 C12 131.2(2) . . ?
N8 N9 N10 107.2(2) . . ?
N9 N8 C7 109.1(2) . . ?
C14 N13 H13 111(2) . . ?
C17 N13 H13 109(2) . . ?
C17 N13 C14 106.5(2) . . ?
N10 C11 C7 104.4(2) . . ?
N10 C11 C18 124.7(2) . . ?
C7 C11 C18 130.9(3) . . ?
C1 C2 H2 119.7 . . ?
C3 C2 H2 119.7 . . ?
C3 C2 C1 120.6(3) . . ?
C21 C20 C18 120.5(3) . . ?
C25 C20 C18 120.4(2) . . ?
C25 C20 C21 119.1(3) . . ?
N8 C7 C11 108.4(2) . . ?
N8 C7 C1 120.8(2) . . ?
C11 C7 C1 130.8(3) . . ?
O19 C18 C11 111.7(2) . . ?
O19 C18 C20 113.4(2) . . ?
O19 C18 H18 106.0 . . ?
C11 C18 C20 113.1(2) . . ?
C11 C18 H18 106.0 . . ?
C20 C18 H18 106.0 . . ?
N13 C14 H14 109.4 . . ?
N13 C14 C12 112.7(2) . . ?
N13 C14 C15 106.4(2) . . ?
C12 C14 H14 109.4 . . ?
C12 C14 C15 109.6(2) . . ?
C15 C14 H14 109.4 . . ?
N10 C12 C14 113.3(2) . . ?
N10 C12 H12A 108.9 . . ?
N10 C12 H12B 108.9 . . ?
C14 C12 H12A 108.9 . . ?
C14 C12 H12B 108.9 . . ?
H12A C12 H12B 107.7 . . ?
C14 C15 H15A 110.9 . . ?
C14 C15 H15B 110.9 . . ?
H15A C15 H15B 108.9 . . ?
C16 C15 C14 104.1(2) . . ?
C16 C15 H15A 110.9 . . ?
C16 C15 H15B 110.9 . . ?
C2 C1 C7 122.0(3) . . ?
C2 C1 C6 118.9(3) . . ?
C6 C1 C7 119.1(3) . . ?
N13 C17 H17A 110.6 . . ?
N13 C17 H17B 110.6 . . ?
N13 C17 C16 105.7(2) . . ?
H17A C17 H17B 108.7 . . ?
C16 C17 H17A 110.6 . . ?
C16 C17 H17B 110.6 . . ?
C1 C6 H6 120.0 . . ?
C5 C6 C1 119.9(3) . . ?
C5 C6 H6 120.0 . . ?
C20 C21 H21 120.0 . . ?
C20 C21 C22 119.9(3) . . ?
C22 C21 H21 120.0 . . ?
C6 C5 H5 119.6 . . ?
C4 C5 C6 120.8(3) . . ?
C4 C5 H5 119.6 . . ?
C20 C25 H25 119.5 . . ?
C20 C25 C24 121.0(3) . . ?
C24 C25 H25 119.5 . . ?
C2 C3 H3 119.9 . . ?
C2 C3 C4 120.1(3) . . ?
C4 C3 H3 119.9 . . ?
C15 C16 H16A 111.5 . . ?
C15 C16 H16B 111.5 . . ?
C17 C16 C15 101.2(2) . . ?
C17 C16 H16A 111.5 . . ?
C17 C16 H16B 111.5 . . ?
H16A C16 H16B 109.4 . . ?
C25 C24 H24 120.1 . . ?
C23 C24 C25 119.7(3) . . ?
C23 C24 H24 120.1 . . ?
C24 C23 H23 120.3 . . ?
C22 C23 C24 119.3(3) . . ?
C22 C23 H23 120.3 . . ?
C21 C22 H22 119.6 . . ?
C23 C22 C21 120.8(3) . . ?
C23 C22 H22 119.6 . . ?
C5 C4 C3 119.6(3) . . ?
C5 C4 H4 120.2 . . ?
C3 C4 H4 120.2 . . ?

loop_
_geom_bond_atom_site_label_1
_geom_bond_atom_site_label_2
_geom_bond_distance
_geom_bond_site_symmetry_2
_geom_bond_publ_flag
O19 H19 0.8400 . ?
O19 C18 1.410(3) . ?
N10 N9 1.352(3) . ?
N10 C11 1.355(4) . ?
N10 C12 1.463(3) . ?
N9 N8 1.316(3) . ?
N8 C7 1.363(4) . ?
N13 H13 0.91(4) . ?
N13 C14 1.491(4) . ?
N13 C17 1.478(3) . ?
C11 C7 1.381(4) . ?
C11 C18 1.515(4) . ?
C2 H2 0.9500 . ?
C2 C1 1.397(4) . ?
C2 C3 1.386(4) . ?
C20 C18 1.533(4) . ?
C20 C21 1.385(4) . ?
C20 C25 1.383(4) . ?
C7 C1 1.475(4) . ?
C18 H18 1.0000 . ?
C14 H14 1.0000 . ?
C14 C12 1.518(4) . ?
C14 C15 1.538(4) . ?
C12 H12A 0.9900 . ?
C12 H12B 0.9900 . ?
C15 H15A 0.9900 . ?
C15 H15B 0.9900 . ?
C15 C16 1.522(4) . ?
C1 C6 1.401(4) . ?
C17 H17A 0.9900 . ?
C17 H17B 0.9900 . ?
C17 C16 1.517(4) . ?
C6 H6 0.9500 . ?
C6 C5 1.389(4) . ?
C21 H21 0.9500 . ?
C21 C22 1.391(5) . ?
C5 H5 0.9500 . ?
C5 C4 1.381(5) . ?
C25 H25 0.9500 . ?
C25 C24 1.392(4) . ?
C3 H3 0.9500 . ?
C3 C4 1.390(5) . ?
C16 H16A 0.9900 . ?
C16 H16B 0.9900 . ?
C24 H24 0.9500 . ?
C24 C23 1.385(5) . ?
C23 H23 0.9500 . ?
C23 C22 1.382(5) . ?
C22 H22 0.9500 . ?
C4 H4 0.9500 . ?

loop_
_geom_torsion_atom_site_label_1
_geom_torsion_atom_site_label_2
_geom_torsion_atom_site_label_3
_geom_torsion_atom_site_label_4
_geom_torsion
_geom_torsion_site_symmetry_1
_geom_torsion_site_symmetry_2
_geom_torsion_site_symmetry_3
_geom_torsion_site_symmetry_4
_geom_torsion_publ_flag
N10 N9 N8 C7 -0.8(3) . . . . ?
N10 C11 C7 N8 -0.5(3) . . . . ?
N10 C11 C7 C1 179.8(3) . . . . ?
N10 C11 C18 O19 -77.9(3) . . . . ?
N10 C11 C18 C20 51.4(4) . . . . ?
N9 N10 C11 C7 0.0(3) . . . . ?
N9 N10 C11 C18 179.5(3) . . . . ?
N9 N10 C12 C14 -84.0(3) . . . . ?
N9 N8 C7 C11 0.8(3) . . . . ?
N9 N8 C7 C1 -179.4(2) . . . . ?
N8 C7 C1 C2 144.6(3) . . . . ?
N8 C7 C1 C6 -33.3(4) . . . . ?
N13 C14 C12 N10 -63.5(3) . . . . ?
N13 C14 C15 C16 20.3(3) . . . . ?
N13 C17 C16 C15 39.9(3) . . . . ?
C11 N10 N9 N8 0.5(3) . . . . ?
C11 N10 C12 C14 91.1(3) . . . . ?
C11 C7 C1 C2 -35.7(5) . . . . ?
C11 C7 C1 C6 146.4(3) . . . . ?
C2 C1 C6 C5 -0.4(4) . . . . ?
C2 C3 C4 C5 -0.3(4) . . . . ?
C20 C21 C22 C23 1.3(5) . . . . ?
C20 C25 C24 C23 -0.4(4) . . . . ?
C7 C11 C18 O19 101.4(3) . . . . ?
C7 C11 C18 C20 -129.2(3) . . . . ?
C7 C1 C6 C5 177.6(3) . . . . ?
C18 C11 C7 N8 -179.9(3) . . . . ?
C18 C11 C7 C1 0.4(5) . . . . ?
C18 C20 C21 C22 -179.7(3) . . . . ?
C18 C20 C25 C24 179.2(3) . . . . ?
C14 N13 C17 C16 -27.9(3) . . . . ?
C14 C15 C16 C17 -36.1(3) . . . . ?
C12 N10 N9 N8 176.5(2) . . . . ?
C12 N10 C11 C7 -175.3(3) . . . . ?
C12 N10 C11 C18 4.2(5) . . . . ?
C12 C14 C15 C16 142.4(2) . . . . ?
C15 C14 C12 N10 178.2(2) . . . . ?
C1 C2 C3 C4 1.7(4) . . . . ?
C1 C6 C5 C4 1.8(4) . . . . ?
C17 N13 C14 C12 -115.7(2) . . . . ?
C17 N13 C14 C15 4.4(3) . . . . ?
C6 C5 C4 C3 -1.4(4) . . . . ?
C21 C20 C18 O19 -10.0(4) . . . . ?
C21 C20 C18 C11 -138.4(3) . . . . ?
C21 C20 C25 C24 1.3(4) . . . . ?
C25 C20 C18 O19 172.1(2) . . . . ?
C25 C20 C18 C11 43.6(3) . . . . ?
C25 C20 C21 C22 -1.7(4) . . . . ?
C25 C24 C23 C22 0.0(5) . . . . ?
C3 C2 C1 C7 -179.3(3) . . . . ?
C3 C2 C1 C6 -1.4(4) . . . . ?
C24 C23 C22 C21 -0.5(5) . . . . ?

loop_
_exptl_oxdiff_crystal_face_indexfrac_h
_exptl_oxdiff_crystal_face_indexfrac_k
_exptl_oxdiff_crystal_face_indexfrac_l
_exptl_oxdiff_crystal_face_x
_exptl_oxdiff_crystal_face_y
_exptl_oxdiff_crystal_face_z
-7.3387 -0.6570 1.8552 -0.4265 0.1043 0.8984
7.4248 0.2421 -2.0367 0.3290 -0.0811 -0.9409
1.9406 -3.6923 -1.9513 -0.8256 0.1959 -0.5292
-0.0486 3.8360 1.4633 0.9293 -0.2213 0.2957
-7.2544 -0.0253 3.3281 -0.2831 -0.0868 0.9552
7.2420 0.0927 -3.3704 0.2998 0.0917 -0.9496
2.3556 -0.1209 7.1943 -0.0252 -0.9819 -0.1878
-1.8806 0.0463 -7.4456 0.0253 0.9925 0.1195
